data_2219472
loop_
_publ_author_name
'Xu, Ruibo'
'Xu, Xingyou'
'Wang, Daqi'
'Yang, Xujie'
'Wang, Xin'

_publ_section_title
;
 Ethylenediammonium
 bis(5-methyl-3-oxo-2-phenyl-2,3-dihydropyrazol-1-ide): a
 hydrogen-bond-supported supramolecular ionic assembly
;
_journal_coeditor_code ZL2127
_journal_issue 9
_journal_name_full 'Acta Crystallographica Section E'
_journal_page_first o1808
_journal_page_last o1809
_journal_paper_doi 10.1107/S1600536808026378
_journal_volume 64
_journal_year 2008
_chemical_formula_moiety 'C2 H10 N2 2+, 2(C10 H9 N2 O1 -)'
_chemical_formula_sum 'C22 H28 N6 O2'
_chemical_formula_weight 408.50
_chemical_melting_point_gt 441
_chemical_melting_point_lt 438
_chemical_name_systematic
;
Ethylenediammonium bis(5-methyl-3-oxo-2-phenyl-2,3-dihydropyrazol-1-ide)
;
_space_group_IT_number 86
_symmetry_cell_setting tetragonal
_symmetry_space_group_name_Hall '-P 4bc'
_symmetry_space_group_name_H-M 'P 42/n :2'
_atom_sites_solution_hydrogens geom
_atom_sites_solution_primary direct
_atom_sites_solution_secondary difmap
_audit_creation_method SHELXL-97
_cell_angle_alpha 90.00
_cell_angle_beta 90.00
_cell_angle_gamma 90.00
_cell_formula_units_Z 4
_cell_length_a 17.179(2)
_cell_length_b 17.179(2)
_cell_length_c 7.0929(15)
_cell_measurement_reflns_used 2381
_cell_measurement_temperature 298(2)
_cell_measurement_theta_max 24.046
_cell_measurement_theta_min 3.107
_cell_volume 2093.2(6)
_computing_cell_refinement 'SAINT (Siemens, 1996)'
_computing_data_collection 'SMART (Siemens, 1996)'
_computing_data_reduction 'SAINT (Siemens, 1996)'
_computing_molecular_graphics 'SHELXTL (Sheldrick, 2008)'
_computing_publication_material 'SHELXTL (Sheldrick, 2008)'
_computing_structure_refinement 'SHELXL97 (Sheldrick, 2008)'
_computing_structure_solution 'SHELXS97 (Sheldrick, 2008)'
_diffrn_ambient_temperature 298(2)
_diffrn_measured_fraction_theta_full 1.000
_diffrn_measured_fraction_theta_max 1.000
_diffrn_measurement_device_type 'Siemens SMART CCD area-detector'
_diffrn_measurement_method '\f and \w'
_diffrn_radiation_monochromator graphite
_diffrn_radiation_source 'fine-focus sealed tube'
_diffrn_radiation_type MoK\a
_diffrn_radiation_wavelength 0.71073
_diffrn_reflns_av_R_equivalents 0.0455
_diffrn_reflns_av_sigmaI/netI 0.0317
_diffrn_reflns_limit_h_max 20
_diffrn_reflns_limit_h_min -18
_diffrn_reflns_limit_k_max 20
_diffrn_reflns_limit_k_min -15
_diffrn_reflns_limit_l_max 8
_diffrn_reflns_limit_l_min -8
_diffrn_reflns_number 10541
_diffrn_reflns_theta_full 25.00
_diffrn_reflns_theta_max 25.00
_diffrn_reflns_theta_min 1.68
_exptl_absorpt_coefficient_mu 0.087
_exptl_absorpt_correction_type none
_exptl_crystal_colour pink
_exptl_crystal_density_diffrn 1.296
_exptl_crystal_density_method 'not measured'
_exptl_crystal_description block
_exptl_crystal_F_000 872
_exptl_crystal_size_max 0.24
_exptl_crystal_size_mid 0.22
_exptl_crystal_size_min 0.17
_refine_diff_density_max 0.223
_refine_diff_density_min -0.156
_refine_ls_extinction_method none
_refine_ls_goodness_of_fit_ref 1.044
_refine_ls_hydrogen_treatment constr
_refine_ls_matrix_type full
_refine_ls_number_parameters 136
_refine_ls_number_reflns 1856
_refine_ls_number_restraints 0
_refine_ls_restrained_S_all 1.044
_refine_ls_R_factor_all 0.0754
_refine_ls_R_factor_gt 0.0426
_refine_ls_shift/su_max 0.000
_refine_ls_shift/su_mean 0.000
_refine_ls_structure_factor_coef Fsqd
_refine_ls_weighting_details 'calc w=1/[\s^2^(Fo^2^)+(0.0642P)^2^+1.1449P] where P=(Fo^2^+2Fc^2^)/3'
_refine_ls_weighting_scheme calc
_refine_ls_wR_factor_gt 0.1087
_refine_ls_wR_factor_ref 0.1406
_reflns_number_gt 1284
_reflns_number_total 1856
_reflns_threshold_expression I>2\s(I)
_cod_data_source_file zl2127.cif
_cod_data_source_block I
_cod_depositor_comments
;
The following automatic conversions were performed:
'_symmetry_cell_setting' value 'Tetragonal' changed to 'tetragonal'
according to '/home/saulius/struct/CIF-dictionaries/cif_core.dic'
dictionary named 'cif_core.dic' version 2.4.1 from 2010-06-29.

Automatic conversion script
Id: cif_fix_enum 1527 2010-12-29 10:47:43Z saulius 

The following automatic conversions were performed:

'_symmetry_cell_setting' value 'Tetragonal' changed to 'tetragonal'
according to /home/saulius/struct/CIF-dictionaries/cif_core.dic
dictionary named 'cif_core.dic' version 2.4.1 from 2010-06-29.

Automatic conversion script
Id: cif_fix_values 1715 2011-07-08 13:25:40Z adriana 
;
_cod_original_sg_symbol_H-M 'P 42/n'
_cod_database_code 2219472
_cod_database_fobs_code 2219472

loop_
_symmetry_equiv_pos_as_xyz
'x, y, z'
'-x+1/2, -y+1/2, z'
'-y, x+1/2, z+1/2'
'y+1/2, -x, z+1/2'
'-x, -y, -z'
'x-1/2, y-1/2, -z'
'y, -x-1/2, -z-1/2'
'-y-1/2, x, -z-1/2'

loop_
_atom_site_type_symbol
_atom_site_label
_atom_site_fract_x
_atom_site_fract_y
_atom_site_fract_z
_atom_site_U_iso_or_equiv
_atom_site_adp_type
_atom_site_calc_flag
_atom_site_refinement_flags
_atom_site_occupancy
N N1 0.50902(11) 0.26458(10) 0.1311(3) 0.0316(5) Uani d . 1
N N2 0.55431(11) 0.19843(11) 0.0995(3) 0.0363(5) Uani d . 1
N N3 0.45643(11) 0.51464(11) 0.2591(3) 0.0329(5) Uani d . 1
H H3A 0.4611 0.4662 0.2161 0.049 Uiso calc R 1
H H3B 0.4679 0.5481 0.1675 0.049 Uiso calc R 1
H H3C 0.4078 0.5226 0.2977 0.049 Uiso calc R 1
O O1 0.50279(10) 0.39457(9) 0.0303(2) 0.0428(5) Uani d . 1
C C1 0.53354(13) 0.32631(13) 0.0203(3) 0.0320(5) Uani d . 1
C C2 0.59414(14) 0.29704(13) -0.0881(3) 0.0354(6) Uani d . 1
H H2 0.6225 0.3239 -0.1788 0.042 Uiso calc R 1
C C3 0.60418(14) 0.21958(13) -0.0345(3) 0.0364(6) Uani d . 1
C C4 0.66173(18) 0.16275(17) -0.1105(4) 0.0579(8) Uani d . 1
H H4A 0.6533 0.1128 -0.0533 0.087 Uiso calc R 1
H H4B 0.7135 0.1804 -0.0825 0.087 Uiso calc R 1
H H4C 0.6554 0.1585 -0.2446 0.087 Uiso calc R 1
C C5 0.46305(12) 0.26868(12) 0.2962(3) 0.0298(5) Uani d . 1
C C6 0.39474(13) 0.31290(14) 0.2980(3) 0.0373(6) Uani d . 1
H H6 0.3778 0.3380 0.1893 0.045 Uiso calc R 1
C C7 0.35267(15) 0.31879(15) 0.4635(4) 0.0444(7) Uani d . 1
H H7 0.3077 0.3489 0.4661 0.053 Uiso calc R 1
C C8 0.37619(15) 0.28079(15) 0.6244(4) 0.0451(7) Uani d . 1
H H8 0.3476 0.2857 0.7351 0.054 Uiso calc R 1
C C9 0.44250(15) 0.23530(14) 0.6208(4) 0.0414(6) Uani d . 1
H H9 0.4578 0.2085 0.7285 0.050 Uiso calc R 1
C C10 0.48621(13) 0.22946(13) 0.4580(3) 0.0349(6) Uani d . 1
H H10 0.5311 0.1993 0.4567 0.042 Uiso calc R 1
C C11 0.51023(13) 0.52621(14) 0.4182(3) 0.0349(6) Uani d . 1
H H11A 0.5080 0.5801 0.4588 0.042 Uiso calc R 1
H H11B 0.5630 0.5153 0.3773 0.042 Uiso calc R 1

loop_
_atom_site_aniso_label
_atom_site_aniso_U_11
_atom_site_aniso_U_22
_atom_site_aniso_U_33
_atom_site_aniso_U_12
_atom_site_aniso_U_13
_atom_site_aniso_U_23
N1 0.0388(11) 0.0248(10) 0.0314(10) 0.0026(8) 0.0055(9) 0.0014(8)
N2 0.0446(12) 0.0273(10) 0.0370(11) 0.0061(9) 0.0070(9) 0.0007(8)
N3 0.0364(11) 0.0309(10) 0.0313(10) 0.0010(8) 0.0033(8) 0.0021(8)
O1 0.0609(11) 0.0284(9) 0.0391(10) 0.0102(8) 0.0137(8) 0.0063(7)
C1 0.0414(13) 0.0280(12) 0.0266(11) -0.0013(10) -0.0001(10) 0.0003(9)
C2 0.0432(14) 0.0328(13) 0.0300(12) 0.0004(11) 0.0083(10) 0.0022(10)
C3 0.0410(14) 0.0358(13) 0.0324(13) 0.0055(11) 0.0017(11) -0.0037(10)
C4 0.070(2) 0.0500(17) 0.0532(17) 0.0183(15) 0.0204(15) 0.0015(14)
C5 0.0292(12) 0.0264(12) 0.0338(12) -0.0034(9) 0.0014(10) 0.0002(9)
C6 0.0349(13) 0.0371(13) 0.0398(14) 0.0024(11) -0.0013(11) 0.0043(11)
C7 0.0378(14) 0.0427(15) 0.0526(16) 0.0072(11) 0.0107(12) 0.0049(13)
C8 0.0450(15) 0.0485(16) 0.0417(15) -0.0008(12) 0.0152(12) 0.0036(12)
C9 0.0452(15) 0.0442(15) 0.0349(14) -0.0008(12) 0.0026(11) 0.0083(11)
C10 0.0334(13) 0.0324(13) 0.0388(14) 0.0009(10) -0.0004(11) 0.0020(10)
C11 0.0321(12) 0.0387(14) 0.0340(13) -0.0020(10) -0.0003(10) 0.0026(10)

loop_
_atom_type_symbol
_atom_type_description
_atom_type_scat_dispersion_real
_atom_type_scat_dispersion_imag
_atom_type_scat_source
C C 0.0033 0.0016 'International Tables Vol C Tables 4.2.6.8 and 6.1.1.4'
H H 0.0000 0.0000 'International Tables Vol C Tables 4.2.6.8 and 6.1.1.4'
N N 0.0061 0.0033 'International Tables Vol C Tables 4.2.6.8 and 6.1.1.4'
O O 0.0106 0.0060 'International Tables Vol C Tables 4.2.6.8 and 6.1.1.4'

loop_
_geom_angle_atom_site_label_1
_geom_angle_atom_site_label_2
_geom_angle_atom_site_label_3
_geom_angle_site_symmetry_1
_geom_angle_site_symmetry_3
_geom_angle
C1 N1 N2 . . 111.27(17)
C1 N1 C5 . . 126.97(18)
N2 N1 C5 . . 119.01(17)
C3 N2 N1 . . 104.56(18)
C11 N3 H3A . . 109.5
C11 N3 H3B . . 109.5
H3A N3 H3B . . 109.5
C11 N3 H3C . . 109.5
H3A N3 H3C . . 109.5
H3B N3 H3C . . 109.5
O1 C1 N1 . . 122.8(2)
O1 C1 C2 . . 131.9(2)
N1 C1 C2 . . 105.35(19)
C1 C2 C3 . . 106.7(2)
C1 C2 H2 . . 126.6
C3 C2 H2 . . 126.6
N2 C3 C2 . . 112.1(2)
N2 C3 C4 . . 120.4(2)
C2 C3 C4 . . 127.5(2)
C3 C4 H4A . . 109.5
C3 C4 H4B . . 109.5
H4A C4 H4B . . 109.5
C3 C4 H4C . . 109.5
H4A C4 H4C . . 109.5
H4B C4 H4C . . 109.5
C10 C5 C6 . . 119.8(2)
C10 C5 N1 . . 120.0(2)
C6 C5 N1 . . 120.2(2)
C7 C6 C5 . . 119.1(2)
C7 C6 H6 . . 120.5
C5 C6 H6 . . 120.5
C8 C7 C6 . . 121.1(2)
C8 C7 H7 . . 119.5
C6 C7 H7 . . 119.5
C7 C8 C9 . . 119.7(2)
C7 C8 H8 . . 120.2
C9 C8 H8 . . 120.2
C10 C9 C8 . . 120.3(2)
C10 C9 H9 . . 119.8
C8 C9 H9 . . 119.8
C9 C10 C5 . . 120.0(2)
C9 C10 H10 . . 120.0
C5 C10 H10 . . 120.0
N3 C11 C11 . 5_666 111.2(2)
N3 C11 H11A . . 109.4
C11 C11 H11A 5_666 . 109.4
N3 C11 H11B . . 109.4
C11 C11 H11B 5_666 . 109.4
H11A C11 H11B . . 108.0

loop_
_geom_bond_atom_site_label_1
_geom_bond_atom_site_label_2
_geom_bond_site_symmetry_2
_geom_bond_distance
N1 C1 . 1.385(3)
N1 N2 . 1.395(2)
N1 C5 . 1.414(3)
N2 C3 . 1.330(3)
N3 C11 . 1.472(3)
N3 H3A . 0.8900
N3 H3B . 0.8900
N3 H3C . 0.8900
O1 C1 . 1.288(3)
C1 C2 . 1.389(3)
C2 C3 . 1.394(3)
C2 H2 . 0.9300
C3 C4 . 1.490(3)
C4 H4A . 0.9600
C4 H4B . 0.9600
C4 H4C . 0.9600
C5 C10 . 1.388(3)
C5 C6 . 1.398(3)
C6 C7 . 1.382(3)
C6 H6 . 0.9300
C7 C8 . 1.375(4)
C7 H7 . 0.9300
C8 C9 . 1.382(4)
C8 H8 . 0.9300
C9 C10 . 1.381(3)
C9 H9 . 0.9300
C10 H10 . 0.9300
C11 C11 5_666 1.510(4)
C11 H11A . 0.9700
C11 H11B . 0.9700

loop_
_geom_hbond_atom_site_label_D
_geom_hbond_atom_site_label_H
_geom_hbond_atom_site_label_A
_geom_hbond_site_symmetry_A
_geom_hbond_distance_DH
_geom_hbond_distance_HA
_geom_hbond_distance_DA
_geom_hbond_angle_DHA
N3 H3A O1 . 0.89 1.94 2.743(2) 149.2
N3 H3B O1 5_665 0.89 1.79 2.672(2) 172.9
N3 H3C N2 8_656 0.89 2.04 2.924(3) 172.5

loop_
_geom_torsion_atom_site_label_1
_geom_torsion_atom_site_label_2
_geom_torsion_atom_site_label_3
_geom_torsion_atom_site_label_4
_geom_torsion
C1 N1 N2 C3 -2.0(2)
C5 N1 N2 C3 -164.5(2)
N2 N1 C1 O1 -177.0(2)
C5 N1 C1 O1 -16.3(4)
N2 N1 C1 C2 2.0(2)
C5 N1 C1 C2 162.8(2)
O1 C1 C2 C3 177.8(2)
N1 C1 C2 C3 -1.2(3)
N1 N2 C3 C2 1.3(3)
N1 N2 C3 C4 -178.4(2)
C1 C2 C3 N2 -0.1(3)
C1 C2 C3 C4 179.6(2)
C1 N1 C5 C10 -130.8(2)
N2 N1 C5 C10 28.7(3)
C1 N1 C5 C6 48.4(3)
N2 N1 C5 C6 -152.1(2)
C10 C5 C6 C7 2.1(3)
N1 C5 C6 C7 -177.1(2)
C5 C6 C7 C8 -1.2(4)
C6 C7 C8 C9 -0.6(4)
C7 C8 C9 C10 1.6(4)
C8 C9 C10 C5 -0.8(4)
C6 C5 C10 C9 -1.1(3)
N1 C5 C10 C9 178.1(2)
